data_4002232
loop_
_publ_author_name
'Guesdon, A.'
'Raveau, B.'

_publ_section_title
;
 A series of Mo(VI) monophosphates involving the lone pair cation Te(IV):
 A2 Te Mo2 O6 (P O4)2 (A = K, Rb, Tl, Cs)
;
_journal_name_full 'Chemistry of Materials (1,1989-)'
_journal_page_first 2239
_journal_page_last 2243
_journal_volume 12
_journal_year 2000
_chemical_formula_sum 'Mo2 O14 P2 Rb2 Te'
_chemical_name_systematic 'Rb2 (Te Mo2 O6 (P O4)2)'
_space_group_IT_number 60
_symmetry_space_group_name_Hall '-P 2n 2ab'
_symmetry_space_group_name_H-M 'P b c n'
_cell_angle_alpha 90
_cell_angle_beta 90
_cell_angle_gamma 90
_cell_formula_units_Z 4
_cell_length_a 12.544
_cell_length_b 8.934
_cell_length_c 11.3222
_cell_volume 1268.857
_citation_journal_id_ASTM CMATEX
_cod_data_source_file Guesdon_CMATEX_2000_1142.cif
_cod_data_source_block Mo2O14P2Rb2Te1
_cod_original_formula_sum 'Mo2 O14 P2 Rb2 Te1'
_cod_database_code 4002232

loop_
_symmetry_equiv_pos_as_xyz
x,y,z
-x+1/2,-y+1/2,z+1/2
x+1/2,-y+1/2,-z
-x,y,-z+1/2
-x,-y,-z
x-1/2,y-1/2,-z-1/2
-x-1/2,y-1/2,z
x,-y,z-1/2

loop_
_atom_site_label
_atom_site_type_symbol
_atom_site_fract_x
_atom_site_fract_y
_atom_site_fract_z
_atom_site_occupancy
_atom_site_U_iso_or_equiv
Rb1 Rb+1 0.31435 0.03036 0.28468 1 0.0
Mo1 Mo+6 0.11993 0.25492 0.52006 1 0.0
P1 P+5 0.13241 0.1383 -0.0029 1 0.0
O6 O-2 0.1354 0.0226 0.454 1 0.0
O4 O-2 0.16 0.1909 0.6542 1 0.0
Te1 Te+4 0 0.13014 0.25 1 0.0
O2 O-2 0.2696 0.2761 0.4505 1 0.0
O1 O-2 0.0711 0.2681 0.3441 1 0.0
O3 O-2 0.1121 0.4424 0.5429 1 0.0
O5 O-2 -0.0335 0.2152 0.5558 1 0.0
O7 O-2 0.1314 0.1486 0.1335 1 0.0
